data_4003162
loop_
_publ_author_name
'Yao, Qingxia'
'Bermejo G\'omez, Antonio'
'Su, Jie'
'Pascanu, Vlad'
'Yun, Yifeng'
'Zheng, Haoquan'
'Chen, Hong'
'Liu, Leifeng'
'Abdelhamid, Hani Nasser'
'Mart\'in-Matute, Bel\'en'
'Zou, Xiaodong'

_publ_section_title
;
 Series of Highly Stable Isoreticular Lanthanide Metal--Organic Frameworks
 with Expanding Pore Size and Tunable Luminescent Properties
;
_journal_issue 15
_journal_name_full 'Chemistry of Materials'
_journal_page_first 5332
_journal_paper_doi 10.1021/acs.chemmater.5b01711
_journal_volume 27
_journal_year 2015
_chemical_formula_sum 'C21 H12 La N O7'
_chemical_formula_weight 529.23
_space_group_IT_number 155
_space_group_name_Hall 'R 3 2"'
_space_group_name_H-M_alt 'R 3 2 :H'
_symmetry_cell_setting trigonal
_symmetry_space_group_name_H-M 'R 3 2 :H'
_atom_sites_solution_hydrogens geom
_atom_sites_solution_primary direct
_atom_sites_solution_secondary difmap
_audit_creation_method SHELXL-97
_cell_angle_alpha 90.00
_cell_angle_beta 90.00
_cell_angle_gamma 120.00
_cell_formula_units_Z 9
_cell_length_a 24.1970(6)
_cell_length_b 24.1970(6)
_cell_length_c 13.1426(4)
_cell_measurement_reflns_used 2153
_cell_measurement_temperature 323(2)
_cell_measurement_theta_max 28.5977
_cell_measurement_theta_min 3.2424
_cell_volume 6664.0(3)
_computing_structure_refinement 'SHELXL-97 (Sheldrick, 1997)'
_computing_structure_solution 'SHELXS-97 (Sheldrick, 1997)'
_diffrn_ambient_temperature 323(2)
_diffrn_measured_fraction_theta_full 0.996
_diffrn_measured_fraction_theta_max 0.903
_diffrn_radiation_monochromator graphite
_diffrn_radiation_source 'fine-focus sealed tube'
_diffrn_radiation_type MoK\a
_diffrn_radiation_wavelength 0.71073
_diffrn_reflns_av_R_equivalents 0.0428
_diffrn_reflns_av_sigmaI/netI 0.0907
_diffrn_reflns_limit_h_max 15
_diffrn_reflns_limit_h_min -32
_diffrn_reflns_limit_k_max 31
_diffrn_reflns_limit_k_min 0
_diffrn_reflns_limit_l_max 17
_diffrn_reflns_limit_l_min 0
_diffrn_reflns_number 5320
_diffrn_reflns_theta_full 25.00
_diffrn_reflns_theta_max 28.60
_diffrn_reflns_theta_min 3.24
_exptl_absorpt_coefficient_mu 1.463
_exptl_absorpt_correction_T_max 1.00000
_exptl_absorpt_correction_T_min 0.91377
_exptl_absorpt_correction_type multi-scan
_exptl_crystal_colour colorless
_exptl_crystal_density_diffrn 1.180
_exptl_crystal_density_method 'not measured'
_exptl_crystal_description prism
_exptl_crystal_F_000 2322
_exptl_crystal_size_max 0.25
_exptl_crystal_size_mid 0.2
_exptl_crystal_size_min 0.18
_platon_squeeze_details
;
;
_refine_diff_density_max 1.057
_refine_diff_density_min -0.562
_refine_diff_density_rms 0.093
_refine_ls_abs_structure_details 'Flack H D (1983), Acta Cryst. A39, 876-881'
_refine_ls_abs_structure_Flack 0.00(3)
_refine_ls_extinction_method none
_refine_ls_goodness_of_fit_ref 1.022
_refine_ls_hydrogen_treatment constr
_refine_ls_matrix_type full
_refine_ls_number_parameters 139
_refine_ls_number_reflns 3312
_refine_ls_number_restraints 0
_refine_ls_restrained_S_all 1.022
_refine_ls_R_factor_all 0.0582
_refine_ls_R_factor_gt 0.0445
_refine_ls_shift/su_max 0.000
_refine_ls_shift/su_mean 0.000
_refine_ls_structure_factor_coef Fsqd
_refine_ls_weighting_details 'calc w=1/[\s^2^(Fo^2^)+(0.0335P)^2^+0.0000P] where P=(Fo^2^+2Fc^2^)/3'
_refine_ls_weighting_scheme calc
_refine_ls_wR_factor_gt 0.0928
_refine_ls_wR_factor_ref 0.0985
_reflns_number_gt 2761
_reflns_number_total 3312
_reflns_threshold_expression >2sigma(I)
_cod_data_source_file cm5b01711_si_002.cif
_cod_data_source_block SUMOF-7I_323K_CCDC_1052120
_cod_depositor_comments
;
The following automatic conversions were performed:

data item '_symmetry_cell_setting' value 'Trigonal' was changed to
'trigonal' in accordance with the
/home/saulius/struct/COD-crude-data/automatic-downloads/DataCite-retrospective/ACS/depositions/lib/dictionaries/cif_core.dic
dictionary named 'cif_core.dic' version 2.4.2 last updated on
2011-04-26.

Automatic conversion script
Id: cif_fix_values 6909 2019-04-08 15:41:33Z antanas 
;
_cod_original_cell_volume 6664.0(6)
_cod_original_sg_symbol_H-M 'R 3 2'
_cod_database_code 4003162

loop_
_symmetry_equiv_pos_as_xyz
'x, y, z'
'-y, x-y, z'
'-x+y, -x, z'
'y, x, -z'
'x-y, -y, -z'
'-x, -x+y, -z'
'x+2/3, y+1/3, z+1/3'
'-y+2/3, x-y+1/3, z+1/3'
'-x+y+2/3, -x+1/3, z+1/3'
'y+2/3, x+1/3, -z+1/3'
'x-y+2/3, -y+1/3, -z+1/3'
'-x+2/3, -x+y+1/3, -z+1/3'
'x+1/3, y+2/3, z+2/3'
'-y+1/3, x-y+2/3, z+2/3'
'-x+y+1/3, -x+2/3, z+2/3'
'y+1/3, x+2/3, -z+2/3'
'x-y+1/3, -y+2/3, -z+2/3'
'-x+1/3, -x+y+2/3, -z+2/3'

loop_
_atom_site_label
_atom_site_type_symbol
_atom_site_fract_x
_atom_site_fract_y
_atom_site_fract_z
_atom_site_U_iso_or_equiv
_atom_site_adp_type
_atom_site_occupancy
_atom_site_symmetry_multiplicity
_atom_site_calc_flag
_atom_site_refinement_flags
La1 La 0.648280(18) -0.018387(18) 0.1667 0.02669(13) Uani 1 2 d S
O1 O 0.76426(17) 0.0356(2) 0.1084(3) 0.0385(10) Uani 1 1 d .
O2 O 0.59714(18) -0.0206(2) 0.3350(3) 0.0395(11) Uani 1 1 d .
O3 O 0.6731(3) -0.0927(2) 0.2491(4) 0.0532(14) Uani 1 1 d .
O4 O 0.5418(4) -0.1249(4) 0.1667 0.133(5) Uani 1 2 d S
N1 N 1.0000 0.3100(3) 0.0000 0.0313(17) Uani 1 2 d S
C1 C 0.9416(3) 0.2522(3) 0.0124(5) 0.0308(15) Uani 1 1 d .
C2 C 0.8844(3) 0.2467(3) -0.0239(5) 0.0408(17) Uani 1 1 d .
H2 H 0.8844 0.2812 -0.0546 0.049 Uiso 1 1 calc R
C3 C 0.8275(3) 0.1885(3) -0.0132(5) 0.0380(16) Uani 1 1 d .
H3 H 0.7901 0.1849 -0.0387 0.046 Uiso 1 1 calc R
C4 C 0.8253(3) 0.1379(3) 0.0328(5) 0.0351(15) Uani 1 1 d .
C5 C 0.9406(3) 0.2002(3) 0.0623(5) 0.0337(15) Uani 1 1 d .
H5 H 0.9778 0.2037 0.0884 0.040 Uiso 1 1 calc R
C6 C 0.8821(3) 0.1430(3) 0.0721(5) 0.0414(17) Uani 1 1 d .
H6 H 0.8807 0.1082 0.1046 0.050 Uiso 1 1 calc R
C7 C 0.7661(3) 0.0763(3) 0.0486(5) 0.0322(14) Uani 1 1 d .
C8 C 0.6667 -0.2969(3) 0.3333 0.0290(19) Uani 1 2 d S
C9 C 0.6940(3) -0.2553(3) 0.2544(5) 0.0426(18) Uani 1 1 d .
H9 H 0.7137 -0.2646 0.2018 0.051 Uiso 1 1 calc R
C10 C 0.6920(3) -0.1995(3) 0.2535(5) 0.0427(18) Uani 1 1 d .
H10 H 0.7081 -0.1724 0.1978 0.051 Uiso 1 1 calc R
C11 C 0.6667 -0.1831(3) 0.3333 0.0289(19) Uani 1 2 d S
C12 C 0.6667 -0.1209(4) 0.3333 0.037(2) Uani 1 2 d S

loop_
_atom_site_aniso_label
_atom_site_aniso_U_11
_atom_site_aniso_U_22
_atom_site_aniso_U_33
_atom_site_aniso_U_23
_atom_site_aniso_U_13
_atom_site_aniso_U_12
La1 0.02404(18) 0.02404(18) 0.0309(2) 0.00034(12) -0.00034(12) 0.0112(2)
O1 0.030(2) 0.028(3) 0.046(3) 0.006(2) 0.0062(19) 0.006(2)
O2 0.033(2) 0.036(3) 0.047(3) 0.007(2) 0.012(2) 0.015(2)
O3 0.075(4) 0.037(3) 0.057(3) 0.009(3) -0.004(3) 0.036(3)
O4 0.065(4) 0.065(4) 0.235(14) -0.033(4) 0.033(4) 0.009(5)
N1 0.028(4) 0.023(3) 0.045(5) 0.0016(17) 0.003(3) 0.0138(19)
C1 0.027(3) 0.024(3) 0.035(4) -0.003(3) 0.009(3) 0.009(3)
C2 0.037(4) 0.039(4) 0.058(5) 0.005(3) -0.002(4) 0.027(3)
C3 0.025(3) 0.035(4) 0.051(4) 0.001(3) -0.010(3) 0.013(3)
C4 0.027(3) 0.031(3) 0.035(3) 0.001(3) 0.007(3) 0.005(3)
C5 0.029(3) 0.026(3) 0.045(4) 0.001(3) -0.005(3) 0.013(3)
C6 0.026(3) 0.042(4) 0.047(4) 0.012(3) 0.004(3) 0.010(3)
C7 0.024(3) 0.028(3) 0.037(4) -0.011(3) 0.001(3) 0.007(3)
C8 0.033(5) 0.025(3) 0.031(5) 0.001(2) 0.001(4) 0.016(2)
C9 0.060(5) 0.032(4) 0.045(4) 0.007(3) 0.019(4) 0.030(4)
C10 0.063(5) 0.034(4) 0.038(4) 0.011(3) 0.017(4) 0.029(4)
C11 0.031(5) 0.023(3) 0.036(5) 0.000(2) 0.000(4) 0.015(2)
C12 0.032(5) 0.033(4) 0.045(6) -0.002(2) -0.005(5) 0.016(3)

loop_
_atom_type_symbol
_atom_type_description
_atom_type_scat_dispersion_real
_atom_type_scat_dispersion_imag
_atom_type_scat_source
C C 0.0033 0.0016 'International Tables Vol C Tables 4.2.6.8 and 6.1.1.4'
H H 0.0000 0.0000 'International Tables Vol C Tables 4.2.6.8 and 6.1.1.4'
N N 0.0061 0.0033 'International Tables Vol C Tables 4.2.6.8 and 6.1.1.4'
O O 0.0106 0.0060 'International Tables Vol C Tables 4.2.6.8 and 6.1.1.4'
La La -0.2871 2.4523 'International Tables Vol C Tables 4.2.6.8 and 6.1.1.4'

loop_
_geom_angle_atom_site_label_1
_geom_angle_atom_site_label_2
_geom_angle_atom_site_label_3
_geom_angle
_geom_angle_site_symmetry_1
_geom_angle_site_symmetry_3
O3 La1 O3 151.3(2) . 10_545
O3 La1 O2 88.87(15) . 10_545
O3 La1 O2 83.86(16) 10_545 10_545
O3 La1 O2 83.86(16) . .
O3 La1 O2 88.87(15) 10_545 .
O2 La1 O2 150.34(18) 10_545 .
O3 La1 O1 84.04(15) . .
O3 La1 O1 120.20(16) 10_545 .
O2 La1 O1 74.67(13) 10_545 .
O2 La1 O1 132.62(13) . .
O3 La1 O1 120.20(16) . 10_545
O3 La1 O1 84.04(15) 10_545 10_545
O2 La1 O1 132.62(13) 10_545 10_545
O2 La1 O1 74.66(13) . 10_545
O1 La1 O1 72.6(2) . 10_545
O3 La1 O4 75.67(12) . .
O3 La1 O4 75.67(12) 10_545 .
O2 La1 O4 75.17(9) 10_545 .
O2 La1 O4 75.17(9) . .
O1 La1 O4 143.72(11) . .
O1 La1 O4 143.72(11) 10_545 .
O3 La1 O2 72.39(15) . 18_655
O3 La1 O2 128.53(16) 10_545 18_655
O2 La1 O2 139.54(7) 10_545 18_655
O2 La1 O2 64.56(13) . 18_655
O1 La1 O2 68.10(11) . 18_655
O1 La1 O2 47.89(14) 10_545 18_655
O4 La1 O2 130.34(8) . 18_655
O3 La1 O2 128.53(16) . 15_654
O3 La1 O2 72.40(15) 10_545 15_654
O2 La1 O2 64.56(13) 10_545 15_654
O2 La1 O2 139.54(7) . 15_654
O1 La1 O2 47.89(14) . 15_654
O1 La1 O2 68.10(11) 10_545 15_654
O4 La1 O2 130.33(8) . 15_654
O2 La1 O2 99.33(16) 18_655 15_654
O3 La1 C7 107.49(18) . .
O3 La1 C7 96.78(17) 10_545 .
O2 La1 C7 72.79(14) 10_545 .
O2 La1 C7 136.77(14) . .
O1 La1 C7 23.65(16) . .
O1 La1 C7 63.47(15) 10_545 .
O4 La1 C7 147.69(11) . .
O2 La1 C7 79.07(14) 18_655 .
O2 La1 C7 25.23(14) 15_654 .
O3 La1 C7 96.78(17) . 10_545
O3 La1 C7 107.48(18) 10_545 10_545
O2 La1 C7 136.77(14) 10_545 10_545
O2 La1 C7 72.78(14) . 10_545
O1 La1 C7 63.47(15) . 10_545
O1 La1 C7 23.65(16) 10_545 10_545
O4 La1 C7 147.69(11) . 10_545
O2 La1 C7 25.23(14) 18_655 10_545
O2 La1 C7 79.08(14) 15_654 10_545
C7 La1 C7 64.6(2) . 10_545
C7 O1 La1 101.0(4) . .
C7 O2 La1 131.1(3) 8_545 .
C7 O2 La1 83.4(3) 8_545 8_545
La1 O2 La1 110.02(14) . 8_545
C12 O3 La1 141.4(5) . .
C1 N1 C1 121.3(7) . 6_765
C1 N1 C8 119.3(3) . 13_554
C1 N1 C8 119.3(3) 6_765 13_554
C2 C1 C5 119.7(5) . .
C2 C1 N1 120.2(5) . .
C5 C1 N1 120.0(5) . .
C3 C2 C1 119.3(6) . .
C4 C3 C2 122.2(6) . .
C3 C4 C6 119.4(6) . .
C3 C4 C7 124.1(6) . .
C6 C4 C7 116.5(6) . .
C6 C5 C1 118.9(6) . .
C4 C6 C5 120.5(6) . .
O1 C7 O2 122.6(5) . 15_654
O1 C7 C4 121.5(6) . .
O2 C7 C4 115.8(6) 15_654 .
O1 C7 La1 55.4(3) . .
O2 C7 La1 71.3(3) 15_654 .
C4 C7 La1 154.5(4) . .
C9 C8 C9 120.6(8) 18_655 .
C9 C8 N1 119.7(4) 18_655 7_445
C9 C8 N1 119.7(4) . 7_445
C8 C9 C10 119.3(6) . .
C11 C10 C9 121.2(6) . .
C10 C11 C10 118.2(8) . 18_655
C10 C11 C12 120.9(4) . .
C10 C11 C12 120.9(4) 18_655 .
O3 C12 O3 123.1(9) 18_655 .
O3 C12 C11 118.4(4) 18_655 .
O3 C12 C11 118.4(4) . .

loop_
_geom_bond_atom_site_label_1
_geom_bond_atom_site_label_2
_geom_bond_distance
_geom_bond_site_symmetry_2
La1 O3 2.423(5) .
La1 O3 2.423(5) 10_545
La1 O2 2.527(4) 10_545
La1 O2 2.527(4) .
La1 O1 2.555(4) .
La1 O1 2.555(4) 10_545
La1 O4 2.581(9) .
La1 O2 2.907(4) 18_655
La1 O2 2.907(4) 15_654
La1 C7 3.048(6) .
La1 C7 3.049(6) 10_545
O1 C7 1.246(8) .
O2 C7 1.308(7) 8_545
O2 La1 2.907(4) 8_545
O3 C12 1.272(6) .
N1 C1 1.418(6) .
N1 C1 1.418(6) 6_765
N1 C8 1.450(10) 13_554
C1 C2 1.408(8) .
C1 C5 1.410(8) .
C2 C3 1.402(9) .
C3 C4 1.346(8) .
C4 C6 1.418(9) .
C4 C7 1.479(8) .
C5 C6 1.409(8) .
C7 O2 1.308(7) 15_654
C8 C9 1.367(7) 18_655
C8 C9 1.367(7) .
C8 N1 1.450(10) 7_445
C9 C10 1.376(8) .
C10 C11 1.373(7) .
C11 C10 1.373(7) 18_655
C11 C12 1.509(12) .
C12 O3 1.272(6) 18_655

loop_
_platon_squeeze_void_nr
_platon_squeeze_void_average_x
_platon_squeeze_void_average_y
_platon_squeeze_void_average_z
_platon_squeeze_void_volume
_platon_squeeze_void_count_electrons
_platon_squeeze_void_content
1 0.000 0.000 -0.014 1012 140 ' '
2 0.333 0.667 0.010 1006 139 ' '
3 0.667 0.333 -0.045 1006 139 ' '
